data_7235007
loop_
_publ_author_name
'Bravo, Catarina'
'Galego, Filipa'
'Andre, Vania'

_publ_section_title
;
 Hydrogen bonding networks of Nalidixic acid-Copper(II) complexes
;
_journal_name_full CrystEngComm
_journal_paper_doi 10.1039/C9CE01057B
_journal_year 2019
_chemical_formula_sum 'C12 H13 Cu0.5 N2 O4'
_chemical_formula_weight 281.01
_space_group_crystal_system monoclinic
_space_group_IT_number 14
_space_group_name_Hall '-P 2ybc'
_space_group_name_H-M_alt 'P 1 21/c 1'
_atom_sites_solution_hydrogens mixed
_audit_creation_method SHELXL-2014/7
_audit_update_record
;
2019-07-05 deposited with the CCDC.	2019-11-05 downloaded from the CCDC.
;
_cell_angle_alpha 90
_cell_angle_beta 99.821(2)
_cell_angle_gamma 90
_cell_formula_units_Z 4
_cell_length_a 8.2633(5)
_cell_length_b 7.4357(4)
_cell_length_c 19.1577(12)
_cell_measurement_reflns_used 2663
_cell_measurement_temperature 293(2)
_cell_measurement_theta_max 27.492
_cell_measurement_theta_min 2.501
_cell_volume 1159.86(12)
_computing_cell_refinement 'BRUKER SMART (Bruker, 2014)'
_computing_data_collection 'BRUKER SMART (Bruker, 2014)'
_computing_data_reduction 'BRUKER SAINT (Bruker, 2014)'
_computing_molecular_graphics 'Mercury 4.1.3'
_computing_structure_refinement 'SHELXL-97 (Sheldrick, 2008)'
_computing_structure_solution 'SHELXT 2014/4 (Sheldrick, 2014)'
_diffrn_ambient_temperature 293(2)
_diffrn_measured_fraction_theta_full 0.998
_diffrn_measured_fraction_theta_max 0.999
_diffrn_measurement_device_type 'CCD area detector'
_diffrn_measurement_method 'phi and omega scans'
_diffrn_radiation_monochromator graphite
_diffrn_radiation_source 'fine-focus sealed tube'
_diffrn_radiation_type MoK\a
_diffrn_radiation_wavelength 0.71069
_diffrn_reflns_av_R_equivalents 0.0759
_diffrn_reflns_av_unetI/netI 0.0461
_diffrn_reflns_Laue_measured_fraction_full 0.998
_diffrn_reflns_Laue_measured_fraction_max 0.999
_diffrn_reflns_limit_h_max 10
_diffrn_reflns_limit_h_min -10
_diffrn_reflns_limit_k_max 9
_diffrn_reflns_limit_k_min -9
_diffrn_reflns_limit_l_max 24
_diffrn_reflns_limit_l_min -24
_diffrn_reflns_number 17756
_diffrn_reflns_point_group_measured_fraction_full 0.998
_diffrn_reflns_point_group_measured_fraction_max 0.999
_diffrn_reflns_theta_full 25.242
_diffrn_reflns_theta_max 27.492
_diffrn_reflns_theta_min 2.501
_exptl_absorpt_coefficient_mu 1.002
_exptl_absorpt_correction_T_max 0.7461
_exptl_absorpt_correction_T_min 0.6132
_exptl_absorpt_correction_type multi-scan
_exptl_absorpt_process_details 'SADABS (Bruker,2014)'
_exptl_crystal_colour Blue
_exptl_crystal_density_diffrn 1.609
_exptl_crystal_density_meas ?
_exptl_crystal_description Plate
_exptl_crystal_F_000 582
_exptl_crystal_size_max 0.240
_exptl_crystal_size_mid 0.140
_exptl_crystal_size_min 0.020
_refine_diff_density_max 0.493
_refine_diff_density_min -0.556
_refine_diff_density_rms 0.077
_refine_ls_extinction_method none
_refine_ls_goodness_of_fit_ref 1.074
_refine_ls_hydrogen_treatment mixed
_refine_ls_matrix_type full
_refine_ls_number_parameters 175
_refine_ls_number_reflns 2663
_refine_ls_number_restraints 3
_refine_ls_restrained_S_all 1.075
_refine_ls_R_factor_all 0.0794
_refine_ls_R_factor_gt 0.0484
_refine_ls_shift/su_max 0.002
_refine_ls_shift/su_mean 0.000
_refine_ls_structure_factor_coef Fsqd
_refine_ls_weighting_details 'w=1/[\s^2^(Fo^2^)+(0.0482P)^2^+1.6015P] where P=(Fo^2^+2Fc^2^)/3'
_refine_ls_weighting_scheme calc
_refine_ls_wR_factor_gt 0.1114
_refine_ls_wR_factor_ref 0.1277
_reflns_Friedel_coverage 0.000
_reflns_number_gt 1905
_reflns_number_total 2663
_reflns_threshold_expression 'I > 2\s(I)'
_cod_data_source_file c9ce01057b2.cif
_cod_data_source_block I
_cod_depositor_comments
;
The following automatic conversions were performed:

data item '_exptl_crystal_density_meas' value 'not measured' was
changed to '?' -- the value is perceived as not measured.

Automatic conversion script
Id: cif_fix_values 6909 2019-04-08 15:41:33Z antanas 
;
_cod_original_sg_symbol_H-M 'P 21/c'
_cod_original_formula_sum 'C12 H13 Cu0.50 N2 O4'
_cod_database_code 7235007
_shelx_shelxl_version_number 2014/7
_shelx_space_group_comment
;
The symmetry employed for this shelxl refinement is uniquely defined
by the following loop, which should always be used as a source of
symmetry information in preference to the above space-group names.
They are only intended as comments.
;
_shelx_estimated_absorpt_t_min 0.795
_shelx_estimated_absorpt_t_max 0.980

loop_
_space_group_symop_operation_xyz
'x, y, z'
'-x, y+1/2, -z+1/2'
'-x, -y, -z'
'x, -y-1/2, z-1/2'

loop_
_atom_site_label
_atom_site_type_symbol
_atom_site_fract_x
_atom_site_fract_y
_atom_site_fract_z
_atom_site_U_iso_or_equiv
_atom_site_adp_type
_atom_site_occupancy
_atom_site_site_symmetry_order
_atom_site_calc_flag
_atom_site_refinement_flags_posn
_atom_site_refinement_flags_adp
_atom_site_refinement_flags_occupancy
C1 C 0.8761(4) 0.4383(4) 0.63070(17) 0.0313(7) Uani 1 1 d . . .
C2 C 0.7189(3) 0.3695(4) 0.58831(16) 0.0272(6) Uani 1 1 d . . .
C3 C 0.6940(3) 0.3378(4) 0.51462(16) 0.0272(6) Uani 1 1 d . . .
C4 C 0.5361(3) 0.2628(4) 0.48353(16) 0.0270(6) Uani 1 1 d . . .
C5 C 0.4124(3) 0.2351(4) 0.52459(17) 0.0298(7) Uani 1 1 d . . .
C6 C 0.5923(4) 0.3376(4) 0.62485(17) 0.0341(7) Uani 1 1 d . . .
H6 H 0.6111 0.3604 0.6733 0.041 Uiso 1 1 calc R U .
C7 C 0.4981(4) 0.2168(4) 0.41222(18) 0.0350(7) Uani 1 1 d . . .
H7 H 0.5751 0.2339 0.3827 0.042 Uiso 1 1 calc R U .
C8 C 0.3469(4) 0.1461(5) 0.38561(19) 0.0392(8) Uani 1 1 d . . .
H8 H 0.3218 0.1115 0.3383 0.047 Uiso 1 1 calc R U .
C9 C 0.2303(4) 0.1265(4) 0.43053(19) 0.0349(7) Uani 1 1 d . . .
C10 C 0.3158(4) 0.2553(9) 0.6413(2) 0.0759(16) Uani 1 1 d . . .
H10A H 0.2861 0.3747 0.6552 0.091 Uiso 1 1 calc R U .
H10B H 0.2191 0.2042 0.6123 0.091 Uiso 1 1 calc R U .
C11 C 0.3508(6) 0.1550(10) 0.7005(3) 0.111(3) Uani 1 1 d . . .
H11A H 0.2576 0.1534 0.7244 0.167 Uiso 1 1 calc R U .
H11B H 0.3762 0.0345 0.6881 0.167 Uiso 1 1 calc R U .
H11C H 0.4435 0.2057 0.7313 0.167 Uiso 1 1 calc R U .
C12 C 0.0628(4) 0.0529(5) 0.4030(2) 0.0482(10) Uani 1 1 d . . .
H12A H 0.0544 0.0251 0.3536 0.072 Uiso 1 1 calc R U .
H12B H 0.0454 -0.0544 0.4286 0.072 Uiso 1 1 calc R U .
H12C H -0.0187 0.1408 0.4092 0.072 Uiso 1 1 calc R U .
Cu01 Cu 1.0000 0.5000 0.5000 0.03135(18) Uani 1 2 d S . P
N1 N 0.4444(3) 0.2762(4) 0.59580(14) 0.0373(7) Uani 1 1 d . . .
N2 N 0.2616(3) 0.1717(4) 0.49845(15) 0.0363(6) Uani 1 1 d . . .
O1 O 0.7975(3) 0.3696(3) 0.47396(12) 0.0365(5) Uani 1 1 d . . .
O2 O 0.9877(3) 0.4966(3) 0.59764(12) 0.0361(5) Uani 1 1 d . . .
O1W O 0.7738(4) 0.1646(6) 0.7783(3) 0.1092(17) Uani 1 1 d D . .
O3 O 0.8936(3) 0.4381(4) 0.69521(13) 0.0505(7) Uani 1 1 d . . .
H3W H 0.842(6) 0.092(4) 0.758(3) 0.076 Uiso 1 1 d D U .
H4W H 0.817(5) 0.272(3) 0.765(2) 0.076 Uiso 1 1 d D U .

loop_
_atom_site_aniso_label
_atom_site_aniso_U_11
_atom_site_aniso_U_22
_atom_site_aniso_U_33
_atom_site_aniso_U_23
_atom_site_aniso_U_13
_atom_site_aniso_U_12
C1 0.0259(15) 0.0312(15) 0.0374(18) 0.0002(13) 0.0068(13) -0.0005(12)
C2 0.0222(14) 0.0281(15) 0.0323(16) 0.0047(12) 0.0073(12) 0.0023(11)
C3 0.0232(15) 0.0242(14) 0.0355(17) 0.0015(12) 0.0092(12) 0.0004(11)
C4 0.0234(15) 0.0232(14) 0.0350(16) 0.0041(12) 0.0066(12) -0.0005(11)
C5 0.0195(14) 0.0301(16) 0.0399(18) 0.0083(13) 0.0055(13) 0.0034(12)
C6 0.0244(16) 0.0469(19) 0.0313(17) 0.0059(14) 0.0059(13) 0.0039(13)
C7 0.0308(17) 0.0355(17) 0.0407(19) -0.0037(15) 0.0118(14) -0.0017(13)
C8 0.0355(18) 0.0382(18) 0.043(2) -0.0070(15) 0.0031(15) -0.0033(14)
C9 0.0258(16) 0.0266(16) 0.051(2) 0.0021(14) 0.0028(14) 0.0002(12)
C10 0.0239(18) 0.157(5) 0.051(2) 0.035(3) 0.0192(17) 0.004(2)
C11 0.070(4) 0.188(7) 0.091(4) 0.075(4) 0.057(3) 0.035(4)
C12 0.0274(18) 0.046(2) 0.070(3) -0.0053(18) 0.0028(17) -0.0053(15)
Cu01 0.0243(3) 0.0375(3) 0.0340(3) -0.0002(3) 0.0098(2) -0.0077(2)
N1 0.0205(13) 0.0599(18) 0.0330(15) 0.0124(13) 0.0084(11) 0.0008(12)
N2 0.0218(13) 0.0383(15) 0.0484(17) 0.0100(13) 0.0045(12) -0.0025(11)
O1 0.0289(12) 0.0480(13) 0.0354(12) -0.0064(10) 0.0133(9) -0.0121(10)
O2 0.0255(11) 0.0465(13) 0.0371(12) 0.0008(11) 0.0078(9) -0.0102(10)
O1W 0.056(2) 0.110(3) 0.145(4) 0.077(3) -0.030(2) -0.020(2)
O3 0.0413(14) 0.0793(19) 0.0315(13) -0.0027(12) 0.0073(11) -0.0182(13)

loop_
_atom_type_symbol
_atom_type_description
_atom_type_scat_dispersion_real
_atom_type_scat_dispersion_imag
_atom_type_scat_source
C C 0.0033 0.0016 'International Tables Vol C Tables 4.2.6.8 and 6.1.1.4'
H H 0.0000 0.0000 'International Tables Vol C Tables 4.2.6.8 and 6.1.1.4'
Cu Cu 0.3201 1.2651 'International Tables Vol C Tables 4.2.6.8 and 6.1.1.4'
N N 0.0061 0.0033 'International Tables Vol C Tables 4.2.6.8 and 6.1.1.4'
O O 0.0106 0.0060 'International Tables Vol C Tables 4.2.6.8 and 6.1.1.4'

loop_
_geom_angle_atom_site_label_1
_geom_angle_atom_site_label_2
_geom_angle_atom_site_label_3
_geom_angle
_geom_angle_site_symmetry_1
_geom_angle_site_symmetry_3
O3 C1 O2 122.0(3) . .
O3 C1 C2 119.4(3) . .
O2 C1 C2 118.6(3) . .
C6 C2 C3 119.1(3) . .
C6 C2 C1 116.6(3) . .
C3 C2 C1 124.3(3) . .
O1 C3 C2 125.6(3) . .
O1 C3 C4 118.1(3) . .
C2 C3 C4 116.3(2) . .
C7 C4 C5 116.7(3) . .
C7 C4 C3 122.3(3) . .
C5 C4 C3 121.0(3) . .
N2 C5 N1 117.0(3) . .
N2 C5 C4 123.9(3) . .
N1 C5 C4 119.0(3) . .
N1 C6 C2 124.7(3) . .
N1 C6 H6 117.7 . .
C2 C6 H6 117.7 . .
C8 C7 C4 119.9(3) . .
C8 C7 H7 120.1 . .
C4 C7 H7 120.1 . .
C7 C8 C9 119.2(3) . .
C7 C8 H8 120.4 . .
C9 C8 H8 120.4 . .
N2 C9 C8 122.4(3) . .
N2 C9 C12 116.9(3) . .
C8 C9 C12 120.7(3) . .
C11 C10 N1 118.5(4) . .
C11 C10 H10A 107.7 . .
N1 C10 H10A 107.7 . .
C11 C10 H10B 107.7 . .
N1 C10 H10B 107.7 . .
H10A C10 H10B 107.1 . .
C10 C11 H11A 109.5 . .
C10 C11 H11B 109.5 . .
H11A C11 H11B 109.5 . .
C10 C11 H11C 109.5 . .
H11A C11 H11C 109.5 . .
H11B C11 H11C 109.5 . .
C9 C12 H12A 109.5 . .
C9 C12 H12B 109.5 . .
H12A C12 H12B 109.5 . .
C9 C12 H12C 109.5 . .
H12A C12 H12C 109.5 . .
H12B C12 H12C 109.5 . .
O2 Cu01 O2 180.0 3_766 .
O2 Cu01 O1 93.36(9) 3_766 3_766
O2 Cu01 O1 86.64(9) . 3_766
O2 Cu01 O1 86.64(9) 3_766 .
O2 Cu01 O1 93.36(9) . .
O1 Cu01 O1 180.0 3_766 .
C6 N1 C5 119.7(3) . .
C6 N1 C10 119.0(3) . .
C5 N1 C10 121.3(3) . .
C9 N2 C5 117.8(3) . .
C3 O1 Cu01 125.5(2) . .
C1 O2 Cu01 131.2(2) . .
H3W O1W H4W 95(2) . .

loop_
_geom_bond_atom_site_label_1
_geom_bond_atom_site_label_2
_geom_bond_distance
_geom_bond_site_symmetry_2
C1 O3 1.220(4) .
C1 O2 1.280(4) .
C1 C2 1.499(4) .
C2 C6 1.375(4) .
C2 C3 1.411(4) .
C3 O1 1.273(3) .
C3 C4 1.450(4) .
C4 C7 1.391(4) .
C4 C5 1.408(4) .
C5 N2 1.346(4) .
C5 N1 1.379(4) .
C6 N1 1.334(4) .
C6 H6 0.9300 .
C7 C8 1.371(4) .
C7 H7 0.9300 .
C8 C9 1.405(5) .
C8 H8 0.9300 .
C9 N2 1.326(4) .
C9 C12 1.498(4) .
C10 C11 1.347(6) .
C10 N1 1.493(4) .
C10 H10A 0.9700 .
C10 H10B 0.9700 .
C11 H11A 0.9600 .
C11 H11B 0.9600 .
C11 H11C 0.9600 .
C12 H12A 0.9600 .
C12 H12B 0.9600 .
C12 H12C 0.9600 .
Cu01 O2 1.891(2) 3_766
Cu01 O2 1.891(2) .
Cu01 O1 1.925(2) 3_766
Cu01 O1 1.925(2) .
O1W H3W 0.918(18) .
O1W H4W 0.925(19) .
